data_4125471
loop_
_publ_author_name
'Sevov, Christo S.'
'Hickey, David P.'
'Cook, Monique E.'
'Robinson, Sophia G.'
'Barnett, Shoshanna'
'Minteer, Shelley D.'
'Sigman, Matthew S.'
'Sanford, Melanie S.'

_publ_section_title
;
 Physical Organic Approach to Persistent, Cyclable, Low-Potential
 Electrolytes for Flow Battery Applications.
;
_journal_issue 8
_journal_name_full 'Journal of the American Chemical Society'
_journal_page_first 2924
_journal_page_last 2927
_journal_paper_doi 10.1021/jacs.7b00147
_journal_volume 139
_journal_year 2017
_chemical_absolute_configuration unk
_chemical_formula_moiety 'C20 H18 N O'
_chemical_formula_sum 'C20 H18 N O'
_chemical_formula_weight 288.35
_space_group_crystal_system orthorhombic
_space_group_IT_number 29
_space_group_name_Hall 'P 2c -2ac'
_space_group_name_H-M_alt 'P c a 21'
_symmetry_space_group_name_Hall 'P 2c -2ac'
_symmetry_space_group_name_H-M 'P c a 21'
_atom_sites_solution_hydrogens geom
_audit_creation_method SHELXL-2014/6
_cell_angle_alpha 90
_cell_angle_beta 90
_cell_angle_gamma 90
_cell_formula_units_Z 4
_cell_length_a 13.96917(10)
_cell_length_b 7.51073(5)
_cell_length_c 14.95331(10)
_cell_measurement_reflns_used 13577
_cell_measurement_temperature 85(2)
_cell_measurement_theta_max 69.0050
_cell_measurement_theta_min 5.8730
_cell_volume 1568.881(19)
_computing_cell_refinement 'CrysAlisPro 1.171.38.41 (Rigaku OD, 2015)'
_computing_data_collection 'CrystalClear-SM Expert 2.0 r16 (Rigaku, 2014)'
_computing_data_reduction 'CrysAlisPro 1.171.38.41 (Rigaku OD, 2015)'
_computing_molecular_graphics 'Bruker SHELXTL'
_computing_publication_material 'Bruker SHELXTL'
_computing_structure_refinement 'SHELXL-2014/6 (Sheldrick, 2014)'
_computing_structure_solution 'SHELXT (Sheldrick, 2014)'
_diffrn_ambient_temperature 85(2)
_diffrn_measured_fraction_theta_full 0.999
_diffrn_measured_fraction_theta_max 0.997
_diffrn_measurement_device_type 'Rigaku Saturn 944+ CCD'
_diffrn_measurement_method '\w scans'
_diffrn_radiation_type CuK\a
_diffrn_radiation_wavelength 1.54184
_diffrn_reflns_av_R_equivalents 0.0735
_diffrn_reflns_av_unetI/netI 0.0359
_diffrn_reflns_Laue_measured_fraction_full 0.999
_diffrn_reflns_Laue_measured_fraction_max 0.997
_diffrn_reflns_limit_h_max 16
_diffrn_reflns_limit_h_min -16
_diffrn_reflns_limit_k_max 9
_diffrn_reflns_limit_k_min -9
_diffrn_reflns_limit_l_max 17
_diffrn_reflns_limit_l_min -18
_diffrn_reflns_number 22426
_diffrn_reflns_point_group_measured_fraction_full 0.996
_diffrn_reflns_point_group_measured_fraction_max 0.987
_diffrn_reflns_theta_full 67.684
_diffrn_reflns_theta_max 69.274
_diffrn_reflns_theta_min 5.891
_diffrn_source 'micro-focus rotating anode'
_exptl_absorpt_coefficient_mu 0.583
_exptl_absorpt_correction_T_max 1.00000
_exptl_absorpt_correction_T_min 0.76740
_exptl_absorpt_correction_type multi-scan
_exptl_absorpt_process_details
; 
 CrysAlisPro 1.171.38.41 (Rigaku Oxford Diffraction, 2015) 
 Empirical absorption correction using spherical harmonics, 
 implemented in SCALE3 ABSPACK scaling algorithm. 
;
_exptl_crystal_colour brown
_exptl_crystal_density_diffrn 1.221
_exptl_crystal_description plate
_exptl_crystal_F_000 612
_exptl_crystal_size_max 0.080
_exptl_crystal_size_mid 0.050
_exptl_crystal_size_min 0.020
_refine_diff_density_max 0.182
_refine_diff_density_min -0.234
_refine_diff_density_rms 0.045
_refine_ls_abs_structure_details
; 
 Flack x determined using 1329 quotients [(I+)-(I-)]/[(I+)+(I-)] 
 (Parsons, Flack and Wagner, Acta Cryst. B69 (2013) 249-259). 

 All statistical parameters related to the absolute structure
 were indeterminate due to the large uncertainty as a result of
 only a single oxygen atom as an anomolous scatterer.

;
_refine_ls_abs_structure_Flack 0.25(14)
_refine_ls_extinction_coef 0.0033(7)
_refine_ls_extinction_expression Fc^*^=kFc[1+0.001xFc^2^\l^3^/sin(2\q)]^-1/4^
_refine_ls_extinction_method SHELXL
_refine_ls_goodness_of_fit_ref 1.090
_refine_ls_hydrogen_treatment constr
_refine_ls_matrix_type full
_refine_ls_number_parameters 202
_refine_ls_number_reflns 2889
_refine_ls_number_restraints 1
_refine_ls_restrained_S_all 1.090
_refine_ls_R_factor_all 0.0361
_refine_ls_R_factor_gt 0.0357
_refine_ls_shift/su_max 0.000
_refine_ls_shift/su_mean 0.000
_refine_ls_structure_factor_coef Fsqd
_refine_ls_weighting_details 'w=1/[\s^2^(Fo^2^)+(0.0584P)^2^+0.1834P] where P=(Fo^2^+2Fc^2^)/3'
_refine_ls_weighting_scheme calc
_refine_ls_wR_factor_gt 0.0917
_refine_ls_wR_factor_ref 0.0923
_reflns_Friedel_coverage 0.899
_reflns_Friedel_fraction_full 0.992
_reflns_Friedel_fraction_max 0.977
_reflns_number_gt 2846
_reflns_number_total 2889
_reflns_threshold_expression 'I > 2\s(I)'
_cod_data_source_file ja7b00147_si_002.cif
_cod_data_source_block cs4176
_cod_depositor_comments 'Adding full bibliography for 4125471.cif.'
_cod_original_cell_volume 1568.882(18)
_cod_database_code 4125471
_shelx_space_group_comment
; 
The symmetry employed for this shelxl refinement is uniquely defined 
by the following loop, which should always be used as a source of 
symmetry information in preference to the above space-group names. 
They are only intended as comments. 
;
_shelx_estimated_absorpt_t_min 0.955
_shelx_estimated_absorpt_t_max 0.988
_shelxl_version_number 2014/6

loop_
_space_group_symop_operation_xyz
'x, y, z'
'-x, -y, z+1/2'
'x+1/2, -y, z'
'-x+1/2, y, z+1/2'

loop_
_atom_site_label
_atom_site_type_symbol
_atom_site_fract_x
_atom_site_fract_y
_atom_site_fract_z
_atom_site_U_iso_or_equiv
_atom_site_adp_type
_atom_site_occupancy
_atom_site_site_symmetry_order
_atom_site_calc_flag
_atom_site_refinement_flags_posn
_atom_site_refinement_flags_adp
N1 N 0.52324(12) 0.8059(2) 0.42070(13) 0.0189(4) Uani 1 1 d . .
O1 O 0.42584(11) 0.22541(19) 0.55181(13) 0.0285(4) Uani 1 1 d . .
C1 C 0.38695(15) 0.3760(3) 0.55500(15) 0.0199(4) Uani 1 1 d . .
C2 C 0.30027(15) 0.3985(3) 0.61248(15) 0.0196(4) Uani 1 1 d . .
C3 C 0.29479(17) 0.3018(3) 0.69221(16) 0.0241(5) Uani 1 1 d . .
H3 H 0.3459 0.2249 0.7085 0.029 Uiso 1 1 calc R U
C4 C 0.21590(18) 0.3167(3) 0.74775(16) 0.0281(5) Uani 1 1 d . .
H4 H 0.2140 0.2529 0.8026 0.034 Uiso 1 1 calc R U
C5 C 0.13925(17) 0.4251(3) 0.72340(16) 0.0287(5) Uani 1 1 d . .
H5 H 0.0853 0.4360 0.7617 0.034 Uiso 1 1 calc R U
C6 C 0.14214(15) 0.5169(3) 0.64295(17) 0.0251(5) Uani 1 1 d . .
H6 H 0.0893 0.5885 0.6254 0.030 Uiso 1 1 calc R U
C7 C 0.22217(16) 0.5048(3) 0.58775(16) 0.0217(5) Uani 1 1 d . .
H7 H 0.2238 0.5689 0.5330 0.026 Uiso 1 1 calc R U
C8 C 0.42760(14) 0.5241(3) 0.50706(14) 0.0177(4) Uani 1 1 d . .
C9 C 0.40456(15) 0.7069(3) 0.52350(14) 0.0182(4) Uani 1 1 d . .
H9 H 0.3547 0.7351 0.5643 0.022 Uiso 1 1 calc R U
C10 C 0.45242(14) 0.8408(3) 0.48205(14) 0.0190(4) Uani 1 1 d . .
H10 H 0.4367 0.9608 0.4957 0.023 Uiso 1 1 calc R U
C11 C 0.54785(15) 0.6314(3) 0.40248(15) 0.0204(4) Uani 1 1 d . .
H11 H 0.5970 0.6070 0.3604 0.025 Uiso 1 1 calc R U
C12 C 0.50264(15) 0.4941(3) 0.44398(15) 0.0199(4) Uani 1 1 d . .
H12 H 0.5214 0.3754 0.4307 0.024 Uiso 1 1 calc R U
C13 C 0.57080(15) 0.9517(3) 0.37627(15) 0.0195(5) Uani 1 1 d . .
C14 C 0.65139(15) 1.0283(3) 0.41581(15) 0.0217(5) Uani 1 1 d . .
C15 C 0.69656(15) 1.1666(3) 0.37013(16) 0.0231(5) Uani 1 1 d . .
H15 H 0.7524 1.2198 0.3948 0.028 Uiso 1 1 calc R U
C16 C 0.66077(16) 1.2277(3) 0.28874(16) 0.0250(5) Uani 1 1 d . .
H16 H 0.6926 1.3214 0.2581 0.030 Uiso 1 1 calc R U
C17 C 0.57913(17) 1.1527(3) 0.25237(16) 0.0252(5) Uani 1 1 d . .
H17 H 0.5543 1.1979 0.1977 0.030 Uiso 1 1 calc R U
C18 C 0.53275(15) 1.0115(3) 0.29496(16) 0.0227(5) Uani 1 1 d . .
C19 C 0.68770(18) 0.9678(3) 0.50577(18) 0.0307(5) Uani 1 1 d . .
H19A H 0.7578 0.9715 0.5062 0.046 Uiso 1 1 calc R U
H19B H 0.6661 0.8458 0.5172 0.046 Uiso 1 1 calc R U
H19C H 0.6628 1.0469 0.5524 0.046 Uiso 1 1 calc R U
C20 C 0.44638(18) 0.9252(4) 0.25345(19) 0.0328(5) Uani 1 1 d . .
H20A H 0.4277 0.9914 0.1997 0.049 Uiso 1 1 calc R U
H20B H 0.3934 0.9258 0.2964 0.049 Uiso 1 1 calc R U
H20C H 0.4618 0.8021 0.2372 0.049 Uiso 1 1 calc R U

loop_
_atom_site_aniso_label
_atom_site_aniso_U_11
_atom_site_aniso_U_22
_atom_site_aniso_U_33
_atom_site_aniso_U_23
_atom_site_aniso_U_13
_atom_site_aniso_U_12
N1 0.0210(8) 0.0104(8) 0.0254(9) -0.0005(7) 0.0025(7) 0.0005(6)
O1 0.0341(8) 0.0095(7) 0.0417(9) 0.0003(7) 0.0081(7) 0.0050(6)
C1 0.0213(10) 0.0123(9) 0.0261(10) -0.0041(8) -0.0009(8) -0.0001(7)
C2 0.0228(10) 0.0107(9) 0.0252(10) -0.0032(8) -0.0004(8) -0.0027(7)
C3 0.0278(11) 0.0145(10) 0.0298(12) 0.0004(8) -0.0020(9) -0.0028(8)
C4 0.0346(13) 0.0215(11) 0.0283(12) 0.0035(9) 0.0028(10) -0.0065(9)
C5 0.0253(11) 0.0261(11) 0.0346(13) -0.0048(10) 0.0082(9) -0.0056(9)
C6 0.0214(10) 0.0200(10) 0.0340(12) -0.0044(9) -0.0011(9) -0.0003(8)
C7 0.0219(10) 0.0156(9) 0.0277(11) -0.0024(8) -0.0013(8) -0.0020(8)
C8 0.0191(10) 0.0120(10) 0.0222(10) -0.0016(8) -0.0021(8) 0.0010(7)
C9 0.0179(9) 0.0133(9) 0.0235(10) -0.0027(8) 0.0008(7) 0.0015(7)
C10 0.0199(10) 0.0128(9) 0.0241(11) -0.0019(8) 0.0010(8) 0.0025(7)
C11 0.0221(10) 0.0134(10) 0.0258(11) -0.0026(8) 0.0012(8) 0.0042(8)
C12 0.0221(10) 0.0122(9) 0.0254(11) -0.0029(8) 0.0011(8) 0.0024(7)
C13 0.0207(10) 0.0125(10) 0.0251(11) -0.0005(8) 0.0037(8) 0.0009(7)
C14 0.0229(10) 0.0149(9) 0.0274(11) 0.0009(8) 0.0020(9) 0.0026(8)
C15 0.0211(10) 0.0157(10) 0.0324(12) -0.0004(9) 0.0030(9) -0.0006(8)
C16 0.0284(11) 0.0172(10) 0.0293(11) 0.0047(9) 0.0073(9) 0.0009(8)
C17 0.0291(11) 0.0226(11) 0.0240(11) 0.0038(9) 0.0033(9) 0.0043(9)
C18 0.0233(10) 0.0179(10) 0.0268(11) -0.0002(9) 0.0012(9) 0.0022(8)
C19 0.0314(12) 0.0272(12) 0.0336(13) 0.0085(10) -0.0072(10) -0.0071(10)
C20 0.0334(12) 0.0296(12) 0.0353(13) 0.0035(11) -0.0067(10) -0.0036(10)

loop_
_atom_type_symbol
_atom_type_description
_atom_type_scat_dispersion_real
_atom_type_scat_dispersion_imag
_atom_type_scat_source
C C 0.0181 0.0091 'International Tables Vol C Tables 4.2.6.8 and 6.1.1.4'
H H 0.0000 0.0000 'International Tables Vol C Tables 4.2.6.8 and 6.1.1.4'
N N 0.0311 0.0180 'International Tables Vol C Tables 4.2.6.8 and 6.1.1.4'
O O 0.0492 0.0322 'International Tables Vol C Tables 4.2.6.8 and 6.1.1.4'

loop_
_geom_angle_atom_site_label_1
_geom_angle_atom_site_label_2
_geom_angle_atom_site_label_3
_geom_angle
C10 N1 C11 119.44(17)
C10 N1 C13 119.61(16)
C11 N1 C13 120.96(18)
O1 C1 C8 120.4(2)
O1 C1 C2 118.29(19)
C8 C1 C2 121.24(18)
C3 C2 C7 118.6(2)
C3 C2 C1 118.44(19)
C7 C2 C1 122.9(2)
C4 C3 C2 120.9(2)
C4 C3 H3 119.6
C2 C3 H3 119.6
C3 C4 C5 120.1(2)
C3 C4 H4 119.9
C5 C4 H4 119.9
C6 C5 C4 119.6(2)
C6 C5 H5 120.2
C4 C5 H5 120.2
C5 C6 C7 120.3(2)
C5 C6 H6 119.8
C7 C6 H6 119.8
C6 C7 C2 120.4(2)
C6 C7 H7 119.8
C2 C7 H7 119.8
C12 C8 C9 115.47(19)
C12 C8 C1 119.75(18)
C9 C8 C1 124.52(19)
C10 C9 C8 121.44(19)
C10 C9 H9 119.3
C8 C9 H9 119.3
C9 C10 N1 121.18(18)
C9 C10 H10 119.4
N1 C10 H10 119.4
C12 C11 N1 120.92(19)
C12 C11 H11 119.5
N1 C11 H11 119.5
C11 C12 C8 121.53(18)
C11 C12 H12 119.2
C8 C12 H12 119.2
C14 C13 C18 122.8(2)
C14 C13 N1 119.28(19)
C18 C13 N1 117.93(19)
C15 C14 C13 117.7(2)
C15 C14 C19 120.6(2)
C13 C14 C19 121.7(2)
C16 C15 C14 120.7(2)
C16 C15 H15 119.6
C14 C15 H15 119.6
C17 C16 C15 120.3(2)
C17 C16 H16 119.8
C15 C16 H16 119.8
C16 C17 C18 120.8(2)
C16 C17 H17 119.6
C18 C17 H17 119.6
C17 C18 C13 117.6(2)
C17 C18 C20 120.8(2)
C13 C18 C20 121.6(2)
C14 C19 H19A 109.5
C14 C19 H19B 109.5
H19A C19 H19B 109.5
C14 C19 H19C 109.5
H19A C19 H19C 109.5
H19B C19 H19C 109.5
C18 C20 H20A 109.5
C18 C20 H20B 109.5
H20A C20 H20B 109.5
C18 C20 H20C 109.5
H20A C20 H20C 109.5
H20B C20 H20C 109.5

loop_
_geom_bond_atom_site_label_1
_geom_bond_atom_site_label_2
_geom_bond_distance
N1 C10 1.374(3)
N1 C11 1.382(3)
N1 C13 1.443(3)
O1 C1 1.256(3)
C1 C8 1.440(3)
C1 C2 1.494(3)
C2 C3 1.398(3)
C2 C7 1.401(3)
C3 C4 1.384(3)
C3 H3 0.9500
C4 C5 1.393(4)
C4 H4 0.9500
C5 C6 1.387(4)
C5 H5 0.9500
C6 C7 1.393(3)
C6 H6 0.9500
C7 H7 0.9500
C8 C12 1.428(3)
C8 C9 1.431(3)
C9 C10 1.358(3)
C9 H9 0.9500
C10 H10 0.9500
C11 C12 1.359(3)
C11 H11 0.9500
C12 H12 0.9500
C13 C14 1.396(3)
C13 C18 1.401(3)
C14 C15 1.394(3)
C14 C19 1.508(3)
C15 C16 1.393(3)
C15 H15 0.9500
C16 C17 1.383(3)
C16 H16 0.9500
C17 C18 1.396(3)
C17 H17 0.9500
C18 C20 1.504(3)
C19 H19A 0.9800
C19 H19B 0.9800
C19 H19C 0.9800
C20 H20A 0.9800
C20 H20B 0.9800
C20 H20C 0.9800

loop_
_geom_torsion_atom_site_label_1
_geom_torsion_atom_site_label_2
_geom_torsion_atom_site_label_3
_geom_torsion_atom_site_label_4
_geom_torsion
O1 C1 C2 C3 34.6(3)
C8 C1 C2 C3 -143.0(2)
O1 C1 C2 C7 -142.0(2)
C8 C1 C2 C7 40.5(3)
C7 C2 C3 C4 -2.9(3)
C1 C2 C3 C4 -179.6(2)
C2 C3 C4 C5 1.9(3)
C3 C4 C5 C6 0.5(4)
C4 C5 C6 C7 -1.6(3)
C5 C6 C7 C2 0.5(3)
C3 C2 C7 C6 1.7(3)
C1 C2 C7 C6 178.27(19)
O1 C1 C8 C12 10.5(3)
C2 C1 C8 C12 -172.00(19)
O1 C1 C8 C9 -163.4(2)
C2 C1 C8 C9 14.1(3)
C12 C8 C9 C10 -0.7(3)
C1 C8 C9 C10 173.4(2)
C8 C9 C10 N1 1.8(3)
C11 N1 C10 C9 -1.6(3)
C13 N1 C10 C9 178.37(19)
C10 N1 C11 C12 0.4(3)
C13 N1 C11 C12 -179.6(2)
N1 C11 C12 C8 0.7(3)
C9 C8 C12 C11 -0.5(3)
C1 C8 C12 C11 -174.9(2)
C10 N1 C13 C14 88.3(2)
C11 N1 C13 C14 -91.7(2)
C10 N1 C13 C18 -91.0(2)
C11 N1 C13 C18 89.0(2)
C18 C13 C14 C15 -1.9(3)
N1 C13 C14 C15 178.79(18)
C18 C13 C14 C19 176.6(2)
N1 C13 C14 C19 -2.6(3)
C13 C14 C15 C16 1.3(3)
C19 C14 C15 C16 -177.3(2)
C14 C15 C16 C17 0.6(3)
C15 C16 C17 C18 -1.9(3)
C16 C17 C18 C13 1.2(3)
C16 C17 C18 C20 -177.5(2)
C14 C13 C18 C17 0.7(3)
N1 C13 C18 C17 179.97(18)
C14 C13 C18 C20 179.4(2)
N1 C13 C18 C20 -1.3(3)
